data_4320856
loop_
_publ_author_name
'Amy T. Levy'
'Marilyn M. Olmstead'
'Timothy E. Patten'

_publ_contact_author
; Dr. Timothy E. Patten
  Department of Chemistry
  University of California
  One Shields Ave.
  Davis, CA 95616-5295
  USA
;
_publ_contact_author_email patten@indigo.ucdavis.edu
_publ_contact_author_fax 530-752-8995
_publ_contact_author_phone 530-754-6181
_publ_section_title
;
 Synthesis, Characterization, and Polymerization Activity of
 [Bis(4,4'-bis(neophyldimethylsilylmethyl)-2,2'-bipyridyl)copper(I)] +
 CuBr2- and Implications for Copper(I) Catalyst Structures in Atom
 Transfer Radical Polymerization
;
_journal_name_full 'Inorganic Chemistry'
_journal_page_first 1628
_journal_page_last 1634
_journal_paper_doi 10.1021/ic990567k
_journal_volume 39
_journal_year 2000
_chemical_formula_sum 'C36 H48 N2 Si2'
_chemical_formula_weight 564.94
_chemical_name_common dNEObipy
_chemical_name_systematic
; 
 4,4'-di-(neophyldimethylsilylmethyl)-2,2'-bipyridine 
;
_space_group_IT_number 14
_symmetry_cell_setting monoclinic
_symmetry_space_group_name_Hall '-P 2ybc'
_symmetry_space_group_name_H-M 'P 1 21/c 1'
_atom_sites_solution_hydrogens geom
_atom_sites_solution_primary direct
_atom_sites_solution_secondary difmap
_audit_creation_method SHELXL-97
_cell_angle_alpha 90.00
_cell_angle_beta 98.420(9)
_cell_angle_gamma 90.00
_cell_formula_units_Z 2
_cell_length_a 7.9701(9)
_cell_length_b 22.075(2)
_cell_length_c 9.3996(11)
_cell_measurement_reflns_used 35
_cell_measurement_temperature 130(2)
_cell_measurement_theta_max 35.9
_cell_measurement_theta_min 6.2
_cell_volume 1635.9(3)
_computing_cell_refinement 'Siemens P3'
_computing_data_collection 'Siemens P3'
_computing_data_reduction 'Siemens XDISK'
_computing_molecular_graphics 'SHELXTL Plus, 5.03, XP (Sheldrick, 1994)'
_computing_publication_material 'SHELXL-97-2, (Sheldrick, 1998)'
_computing_structure_refinement 'SHELXL-97 (Sheldrick, 1997)'
_computing_structure_solution 'SHELXS-97 (Sheldrick, 1990)'
_diffrn_ambient_temperature 130(2)
_diffrn_measured_fraction_theta_full 1.000
_diffrn_measured_fraction_theta_max 1.000
_diffrn_measurement_device_type 'Siemens P4'
_diffrn_measurement_method 2\q-\w
_diffrn_radiation_monochromator 'nickel filter'
_diffrn_radiation_source 'Siemens rotating anode'
_diffrn_radiation_type CuK\a
_diffrn_radiation_wavelength 1.54178
_diffrn_reflns_av_R_equivalents 0.0835
_diffrn_reflns_av_sigmaI/netI 0.0670
_diffrn_reflns_limit_h_max 8
_diffrn_reflns_limit_h_min -3
_diffrn_reflns_limit_k_max 23
_diffrn_reflns_limit_k_min -7
_diffrn_reflns_limit_l_max 10
_diffrn_reflns_limit_l_min -10
_diffrn_reflns_number 4888
_diffrn_reflns_theta_full 56.46
_diffrn_reflns_theta_max 56.46
_diffrn_reflns_theta_min 4.00
_diffrn_standards_decay_% 5.0
_diffrn_standards_interval_count 198
_diffrn_standards_number 2
_exptl_absorpt_coefficient_mu 1.168
_exptl_absorpt_correction_T_max 0.8351
_exptl_absorpt_correction_T_min 0.7357
_exptl_absorpt_correction_type empirical
_exptl_absorpt_process_details
;XABS2: an empirical absorption correction program. Parkin, S.; Moezzi,
 B.; Hope, H. J. Appl. Cryst. 1995, 28, 53-56.
;
_exptl_crystal_colour colorless
_exptl_crystal_density_diffrn 1.147
_exptl_crystal_density_method 'not measured'
_exptl_crystal_description block
_exptl_crystal_F_000 612
_exptl_crystal_size_max 0.28
_exptl_crystal_size_mid 0.20
_exptl_crystal_size_min 0.16
_refine_diff_density_max 0.193
_refine_diff_density_min -0.346
_refine_diff_density_rms 0.049
_refine_ls_extinction_coef 0.00117
_refine_ls_extinction_method none
_refine_ls_goodness_of_fit_ref 1.044
_refine_ls_hydrogen_treatment mixed
_refine_ls_matrix_type full
_refine_ls_number_parameters 185
_refine_ls_number_reflns 2168
_refine_ls_number_restraints 0
_refine_ls_restrained_S_all 1.044
_refine_ls_R_factor_all 0.0496
_refine_ls_R_factor_gt 0.0409
_refine_ls_shift/su_max 0.007
_refine_ls_shift/su_mean 0.001
_refine_ls_structure_factor_coef Fsqd
_refine_ls_weighting_details 'calc w=1/[\s^2^(Fo^2^)+(0.0273P)^2^+0.9033P] where P=(Fo^2^+2Fc^2^)/3'
_refine_ls_weighting_scheme calc
_refine_ls_wR_factor_gt 0.0938
_refine_ls_wR_factor_ref 0.0988
_reflns_number_gt 1883
_reflns_number_total 2168
_reflns_threshold_expression >2sigma(I)
_cod_data_source_file ic990567k_3.cif
_cod_data_source_block mn871
_cod_database_code 4320856

loop_
_symmetry_equiv_pos_as_xyz
'x, y, z'
'-x, y+1/2, -z+1/2'
'-x, -y, -z'
'x, -y-1/2, z-1/2'

loop_
_atom_site_label
_atom_site_type_symbol
_atom_site_fract_x
_atom_site_fract_y
_atom_site_fract_z
_atom_site_U_iso_or_equiv
_atom_site_adp_type
_atom_site_occupancy
_atom_site_symmetry_multiplicity
_atom_site_calc_flag
_atom_site_refinement_flags
_atom_site_disorder_assembly
_atom_site_disorder_group
Si1 Si 0.47951(7) 0.59793(2) 0.20664(6) 0.0235(2) Uani 1 1 d . . .
N1 N 1.0013(2) 0.45512(8) 0.16033(17) 0.0255(4) Uani 1 1 d . . .
C1 C 0.8803(3) 0.55345(9) 0.1046(2) 0.0237(5) Uani 1 1 d . . .
H1 H 0.8625 0.5861 0.0384 0.028 Uiso 1 1 calc R . .
C2 C 0.9676(3) 0.50246(9) 0.0707(2) 0.0218(5) Uani 1 1 d . . .
C3 C 0.9443(3) 0.45947(10) 0.2875(2) 0.0285(5) Uani 1 1 d . . .
H3 H 0.9677 0.4269 0.3535 0.034 Uiso 1 1 calc R . .
C4 C 0.8542(3) 0.50803(10) 0.3284(2) 0.0272(5) Uani 1 1 d . . .
H4 H 0.8167 0.5081 0.4198 0.033 Uiso 1 1 calc R . .
C5 C 0.8180(3) 0.55707(9) 0.2361(2) 0.0240(5) Uani 1 1 d . . .
C6 C 0.7143(3) 0.60974(9) 0.2728(2) 0.0259(5) Uani 1 1 d . . .
H6A H 0.7532 0.6469 0.2286 0.031 Uiso 1 1 calc R . .
H6B H 0.7314 0.6155 0.3783 0.031 Uiso 1 1 calc R . .
C7 C 0.4514(3) 0.58732(10) 0.0076(2) 0.0308(5) Uani 1 1 d . . .
H7A H 0.5208 0.5531 -0.0159 0.046 Uiso 1 1 calc R . .
H7B H 0.4870 0.6242 -0.0379 0.046 Uiso 1 1 calc R . .
H7C H 0.3318 0.5791 -0.0280 0.046 Uiso 1 1 calc R . .
C8 C 0.4092(3) 0.52881(10) 0.2954(2) 0.0309(5) Uani 1 1 d . . .
H8A H 0.4292 0.5343 0.4000 0.046 Uiso 1 1 calc R . .
H8B H 0.4735 0.4937 0.2694 0.046 Uiso 1 1 calc R . .
H8C H 0.2879 0.5222 0.2635 0.046 Uiso 1 1 calc R . .
C9 C 0.3555(3) 0.66819(9) 0.2349(2) 0.0274(5) Uani 1 1 d . . .
H9A H 0.4140 0.7021 0.1939 0.033 Uiso 1 1 calc R . .
H9B H 0.2440 0.6637 0.1737 0.033 Uiso 1 1 calc R . .
C10 C 0.3183(3) 0.68986(9) 0.3845(2) 0.0274(5) Uani 1 1 d . . .
C11 C 0.1832(3) 0.64913(11) 0.4351(2) 0.0361(6) Uani 1 1 d . . .
H11A H 0.2239 0.6072 0.4419 0.054 Uiso 1 1 calc R . .
H11B H 0.0785 0.6514 0.3661 0.054 Uiso 1 1 calc R . .
H11C H 0.1606 0.6627 0.5298 0.054 Uiso 1 1 calc R . .
C12 C 0.2433(3) 0.75414(11) 0.3668(2) 0.0414(6) Uani 1 1 d . . .
H12A H 0.2155 0.7684 0.4593 0.062 Uiso 1 1 calc R . .
H12B H 0.1401 0.7534 0.2958 0.062 Uiso 1 1 calc R . .
H12C H 0.3264 0.7815 0.3338 0.062 Uiso 1 1 calc R . .
C13 C 0.4835(3) 0.69022(9) 0.4896(2) 0.0248(5) Uani 1 1 d . . .
C14 C 0.5188(3) 0.64808(9) 0.6003(2) 0.0272(5) Uani 1 1 d . . .
H14 H 0.4332 0.6201 0.6170 0.033 Uiso 1 1 calc R . .
C15 C 0.6756(3) 0.64585(10) 0.6869(2) 0.0337(5) Uani 1 1 d . . .
H15 H 0.6965 0.6163 0.7607 0.040 Uiso 1 1 calc R . .
C16 C 0.8006(3) 0.68638(11) 0.6659(2) 0.0378(6) Uani 1 1 d . . .
H16 H 0.9081 0.6848 0.7247 0.045 Uiso 1 1 calc R . .
C17 C 0.7686(3) 0.72959(10) 0.5583(2) 0.0376(6) Uani 1 1 d . . .
H17 H 0.8537 0.7582 0.5445 0.045 Uiso 1 1 calc R . .
C18 C 0.6128(3) 0.73115(10) 0.4707(2) 0.0307(5) Uani 1 1 d . . .
H18 H 0.5933 0.7606 0.3964 0.037 Uiso 1 1 calc R . .

loop_
_atom_site_aniso_label
_atom_site_aniso_U_11
_atom_site_aniso_U_22
_atom_site_aniso_U_33
_atom_site_aniso_U_23
_atom_site_aniso_U_13
_atom_site_aniso_U_12
Si1 0.0252(3) 0.0223(3) 0.0230(3) -0.0015(2) 0.0034(2) 0.0002(2)
N1 0.0242(10) 0.0275(10) 0.0250(9) 0.0020(8) 0.0039(7) 0.0020(8)
C1 0.0235(12) 0.0230(11) 0.0242(10) -0.0006(9) 0.0024(9) -0.0033(9)
C2 0.0190(11) 0.0238(11) 0.0222(10) -0.0014(9) 0.0014(8) -0.0014(9)
C3 0.0289(12) 0.0314(12) 0.0252(11) 0.0053(9) 0.0040(9) 0.0028(10)
C4 0.0259(12) 0.0349(12) 0.0216(10) -0.0009(10) 0.0059(9) -0.0004(10)
C5 0.0200(11) 0.0266(11) 0.0252(10) -0.0044(9) 0.0026(8) -0.0020(9)
C6 0.0276(12) 0.0252(11) 0.0252(11) -0.0054(9) 0.0050(9) -0.0015(9)
C7 0.0341(13) 0.0298(12) 0.0282(11) -0.0026(9) 0.0034(10) -0.0006(10)
C8 0.0288(12) 0.0295(12) 0.0340(11) 0.0016(10) 0.0038(10) -0.0016(10)
C9 0.0283(12) 0.0274(11) 0.0264(11) 0.0007(9) 0.0033(9) 0.0028(10)
C10 0.0264(12) 0.0282(12) 0.0275(11) -0.0026(9) 0.0040(9) 0.0034(10)
C11 0.0240(12) 0.0501(15) 0.0352(12) -0.0068(11) 0.0079(10) -0.0019(11)
C12 0.0420(15) 0.0398(14) 0.0402(13) -0.0074(11) -0.0010(11) 0.0167(12)
C13 0.0286(12) 0.0209(11) 0.0264(11) -0.0047(9) 0.0084(9) 0.0035(9)
C14 0.0295(12) 0.0266(12) 0.0262(11) -0.0027(9) 0.0066(9) -0.0008(10)
C15 0.0359(14) 0.0364(13) 0.0276(11) -0.0033(10) 0.0009(10) 0.0066(11)
C16 0.0284(13) 0.0438(14) 0.0393(13) -0.0151(11) -0.0017(10) 0.0049(11)
C17 0.0307(14) 0.0313(13) 0.0526(15) -0.0165(12) 0.0119(11) -0.0070(11)
C18 0.0349(14) 0.0231(11) 0.0353(12) -0.0035(10) 0.0093(10) 0.0001(10)

loop_
_atom_type_symbol
_atom_type_description
_atom_type_scat_dispersion_real
_atom_type_scat_dispersion_imag
_atom_type_scat_source
C C 0.0181 0.0091 'International Tables Vol C Tables 4.2.6.8 and 6.1.1.4'
H H 0.0000 0.0000 'International Tables Vol C Tables 4.2.6.8 and 6.1.1.4'
N N 0.0311 0.0180 'International Tables Vol C Tables 4.2.6.8 and 6.1.1.4'
Si Si 0.2541 0.3302 'International Tables Vol C Tables 4.2.6.8 and 6.1.1.4'

loop_
_geom_angle_atom_site_label_1
_geom_angle_atom_site_label_2
_geom_angle_atom_site_label_3
_geom_angle
_geom_angle_site_symmetry_1
_geom_angle_site_symmetry_3
_geom_angle_publ_flag
C8 Si1 C7 110.26(10) . . ?
C8 Si1 C9 114.42(10) . . ?
C7 Si1 C9 104.89(10) . . ?
C8 Si1 C6 108.17(10) . . ?
C7 Si1 C6 108.22(10) . . ?
C9 Si1 C6 110.70(10) . . ?
C3 N1 C2 116.07(17) . . ?
C2 C1 C5 120.32(19) . . ?
N1 C2 C1 123.26(17) . . ?
N1 C2 C2 115.8(2) . 3_765 ?
C1 C2 C2 120.9(2) . 3_765 ?
N1 C3 C4 124.23(19) . . ?
C3 C4 C5 120.10(18) . . ?
C4 C5 C1 115.98(18) . . ?
C4 C5 C6 122.19(17) . . ?
C1 C5 C6 121.80(18) . . ?
C5 C6 Si1 111.65(14) . . ?
C10 C9 Si1 123.77(15) . . ?
C13 C10 C11 112.43(17) . . ?
C13 C10 C12 110.49(18) . . ?
C11 C10 C12 107.17(19) . . ?
C13 C10 C9 109.05(17) . . ?
C11 C10 C9 109.65(17) . . ?
C12 C10 C9 107.93(17) . . ?
C14 C13 C18 117.0(2) . . ?
C14 C13 C10 122.70(19) . . ?
C18 C13 C10 120.17(19) . . ?
C15 C14 C13 121.8(2) . . ?
C16 C15 C14 120.1(2) . . ?
C15 C16 C17 119.5(2) . . ?
C16 C17 C18 120.2(2) . . ?
C17 C18 C13 121.4(2) . . ?

loop_
_geom_bond_atom_site_label_1
_geom_bond_atom_site_label_2
_geom_bond_distance
_geom_bond_site_symmetry_2
_geom_bond_publ_flag
Si1 C8 1.864(2) . ?
Si1 C7 1.866(2) . ?
Si1 C9 1.879(2) . ?
Si1 C6 1.901(2) . ?
N1 C3 1.343(3) . ?
N1 C2 1.345(3) . ?
C1 C2 1.385(3) . ?
C1 C5 1.400(3) . ?
C2 C2 1.499(4) 3_765 ?
C3 C4 1.376(3) . ?
C4 C5 1.391(3) . ?
C5 C6 1.496(3) . ?
C9 C10 1.554(3) . ?
C10 C13 1.526(3) . ?
C10 C11 1.531(3) . ?
C10 C12 1.540(3) . ?
C13 C14 1.393(3) . ?
C13 C18 1.401(3) . ?
C14 C15 1.389(3) . ?
C15 C16 1.374(3) . ?
C16 C17 1.386(3) . ?
C17 C18 1.386(3) . ?
